data_7020318
loop_
_publ_author_name
'Dulong, Florian'
'Bathily, Oumou'
'Thu\'ery, Pierre'
'Ephritikhine, Michel'
'Cantat, Thibault'

_publ_section_title
;
 A N-aryloxy-\b-diketiminate ligand in 4d, 4f and 5f-metals complexes.
;
_journal_issue 39
_journal_name_full 'Dalton transactions (Cambridge, England : 2003)'
_journal_page_first 11980
_journal_page_last 11983
_journal_paper_doi 10.1039/c2dt31220d
_journal_volume 41
_journal_year 2012
_chemical_formula_sum 'C80.5 H126 Li4 N4 O6'
_chemical_formula_weight 1273.61
_space_group_IT_number 2
_symmetry_cell_setting triclinic
_symmetry_space_group_name_Hall '-P 1'
_symmetry_space_group_name_H-M 'P -1'
_atom_sites_solution_hydrogens geom
_atom_sites_solution_primary direct
_atom_sites_solution_secondary difmap
_audit_creation_method SHELXL-97
_cell_angle_alpha 74.761(7)
_cell_angle_beta 80.257(6)
_cell_angle_gamma 81.093(7)
_cell_formula_units_Z 1
_cell_length_a 11.1501(14)
_cell_length_b 11.5801(10)
_cell_length_c 16.331(2)
_cell_measurement_reflns_used 54371
_cell_measurement_temperature 150(2)
_cell_measurement_theta_max 25.68
_cell_measurement_theta_min 2.61
_cell_volume 1991.6(4)
_computing_cell_refinement 'HKL2000 (Otwinowski & Minor, 1997)'
_computing_data_collection 'COLLECT (Nonius, 1998)'
_computing_data_reduction 'HKL2000 (Otwinowski & Minor, 1997)'
_computing_molecular_graphics 'SHELXTL (Sheldrick, 2008)'
_computing_publication_material 'SHELXTL (Sheldrick, 2008); PLATON (Spek, 2003)'
_computing_structure_refinement 'SHELXL-97 (Sheldrick, 2008)'
_computing_structure_solution 'SHELXS-97 (Sheldrick, 2008)'
_diffrn_ambient_temperature 150(2)
_diffrn_measured_fraction_theta_full 0.996
_diffrn_measured_fraction_theta_max 0.996
_diffrn_measurement_device_type 'Nonius Kappa-CCD area-detector diffractometer'
_diffrn_measurement_method 'two \f and three \w scans with 2\% steps (369 frames)'
_diffrn_radiation_monochromator graphite
_diffrn_radiation_source 'fine-focus sealed tube'
_diffrn_radiation_type MoK\a
_diffrn_radiation_wavelength 0.71073
_diffrn_reflns_av_R_equivalents 0.0891
_diffrn_reflns_av_sigmaI/netI 0.1198
_diffrn_reflns_limit_h_max 13
_diffrn_reflns_limit_h_min -13
_diffrn_reflns_limit_k_max 14
_diffrn_reflns_limit_k_min -14
_diffrn_reflns_limit_l_max 19
_diffrn_reflns_limit_l_min -19
_diffrn_reflns_number 54371
_diffrn_reflns_theta_full 25.68
_diffrn_reflns_theta_max 25.68
_diffrn_reflns_theta_min 2.61
_diffrn_standards_decay_% 0
_diffrn_standards_interval_time 0
_diffrn_standards_number 0
_exptl_absorpt_coefficient_mu 0.065
_exptl_absorpt_correction_type none
_exptl_crystal_colour 'translucent light yellow'
_exptl_crystal_density_diffrn 1.062
_exptl_crystal_density_method 'not measured'
_exptl_crystal_description platelet
_exptl_crystal_F_000 697
_exptl_crystal_size_max 0.12
_exptl_crystal_size_mid 0.08
_exptl_crystal_size_min 0.02
_refine_diff_density_max 0.765
_refine_diff_density_min -0.246
_refine_diff_density_rms 0.060
_refine_ls_extinction_method none
_refine_ls_goodness_of_fit_ref 1.021
_refine_ls_hydrogen_treatment constr
_refine_ls_matrix_type full
_refine_ls_number_parameters 469
_refine_ls_number_reflns 7523
_refine_ls_number_restraints 44
_refine_ls_restrained_S_all 1.041
_refine_ls_R_factor_all 0.1491
_refine_ls_R_factor_gt 0.0774
_refine_ls_shift/su_max 0.001
_refine_ls_shift/su_mean 0.000
_refine_ls_structure_factor_coef Fsqd
_refine_ls_weighting_details 'calc w=1/[\s^2^(Fo^2^)+(0.1194P)^2^] where P=(Fo^2^+2Fc^2^)/3'
_refine_ls_weighting_scheme calc
_refine_ls_wR_factor_gt 0.1983
_refine_ls_wR_factor_ref 0.2338
_reflns_number_gt 4129
_reflns_number_total 7523
_reflns_threshold_expression >2sigma(I)
_cod_data_source_file c2dt31220d.txt
_cod_data_source_block 5
_cod_original_formula_sum 'C80.50 H126 Li4 N4 O6'
_cod_database_code 7020318

loop_
_symmetry_equiv_pos_as_xyz
'x, y, z'
'-x, -y, -z'

loop_
_atom_site_label
_atom_site_type_symbol
_atom_site_fract_x
_atom_site_fract_y
_atom_site_fract_z
_atom_site_U_iso_or_equiv
_atom_site_adp_type
_atom_site_occupancy
_atom_site_symmetry_multiplicity
_atom_site_calc_flag
_atom_site_refinement_flags
Li1 Li 0.5405(5) 0.5817(5) 0.9424(4) 0.0413(14) Uani 1 1 d .
Li2 Li 0.6981(5) 0.7050(4) 0.8023(4) 0.0342(12) Uani 1 1 d .
O1 O 0.60178(19) 0.41462(18) 0.98223(14) 0.0348(5) Uani 1 1 d .
O2 O 0.6738(2) 0.68983(19) 0.94148(15) 0.0396(6) Uani 1 1 d .
O3 O 0.8735(2) 0.7266(2) 0.77422(17) 0.0445(6) Uani 1 1 d .
N1 N 0.6223(2) 0.5559(2) 0.81696(17) 0.0305(6) Uani 1 1 d .
N2 N 0.5885(2) 0.8107(2) 0.72375(17) 0.0322(6) Uani 1 1 d .
C1 C 0.6908(3) 0.3779(3) 0.9260(2) 0.0319(7) Uani 1 1 d .
C2 C 0.6994(3) 0.4439(3) 0.8399(2) 0.0307(7) Uani 1 1 d .
C3 C 0.7890(3) 0.4101(3) 0.7780(2) 0.0337(8) Uani 1 1 d .
H3 H 0.7903 0.4547 0.7216 0.040 Uiso 1 1 calc R
C4 C 0.8770(3) 0.3118(3) 0.7973(2) 0.0333(7) Uani 1 1 d .
C5 C 0.8692(3) 0.2481(3) 0.8831(2) 0.0337(8) Uani 1 1 d .
H5 H 0.9279 0.1827 0.8980 0.040 Uiso 1 1 calc R
C6 C 0.7793(3) 0.2758(3) 0.9483(2) 0.0319(7) Uani 1 1 d .
C7 C 0.9811(3) 0.2761(3) 0.7321(2) 0.0392(8) Uani 1 1 d .
C8 C 0.9730(4) 0.3568(4) 0.6422(3) 0.0633(12) Uani 1 1 d .
H8A H 0.8970 0.3507 0.6244 0.095 Uiso 1 1 calc R
H8B H 1.0400 0.3314 0.6031 0.095 Uiso 1 1 calc R
H8C H 0.9769 0.4388 0.6427 0.095 Uiso 1 1 calc R
C9 C 0.9787(3) 0.1453(3) 0.7282(3) 0.0490(10) Uani 1 1 d .
H9A H 0.9853 0.0927 0.7839 0.074 Uiso 1 1 calc R
H9B H 1.0463 0.1233 0.6882 0.074 Uiso 1 1 calc R
H9C H 0.9032 0.1383 0.7101 0.074 Uiso 1 1 calc R
C10 C 1.1045(3) 0.2873(4) 0.7575(3) 0.0551(10) Uani 1 1 d .
H10A H 1.1059 0.3683 0.7616 0.083 Uiso 1 1 calc R
H10B H 1.1697 0.2681 0.7150 0.083 Uiso 1 1 calc R
H10C H 1.1150 0.2326 0.8119 0.083 Uiso 1 1 calc R
C11 C 0.7803(3) 0.2030(3) 1.0412(2) 0.0348(8) Uani 1 1 d .
C12 C 0.8003(3) 0.2841(3) 1.0964(2) 0.0407(8) Uani 1 1 d .
H12A H 0.8736 0.3217 1.0725 0.061 Uiso 1 1 calc R
H12B H 0.8085 0.2367 1.1535 0.061 Uiso 1 1 calc R
H12C H 0.7316 0.3450 1.0982 0.061 Uiso 1 1 calc R
C13 C 0.6602(3) 0.1493(3) 1.0761(2) 0.0435(9) Uani 1 1 d .
H13A H 0.5933 0.2128 1.0722 0.065 Uiso 1 1 calc R
H13B H 0.6617 0.1064 1.1349 0.065 Uiso 1 1 calc R
H13C H 0.6497 0.0949 1.0432 0.065 Uiso 1 1 calc R
C14 C 0.8834(3) 0.0978(3) 1.0504(2) 0.0429(9) Uani 1 1 d .
H14A H 0.8753 0.0465 1.0145 0.064 Uiso 1 1 calc R
H14B H 0.8782 0.0525 1.1090 0.064 Uiso 1 1 calc R
H14C H 0.9613 0.1288 1.0333 0.064 Uiso 1 1 calc R
C15 C 0.5197(3) 0.5554(3) 0.7855(2) 0.0339(8) Uani 1 1 d .
C16 C 0.4508(3) 0.6608(3) 0.7463(2) 0.0351(8) Uani 1 1 d .
H16 H 0.3699 0.6532 0.7433 0.042 Uiso 1 1 calc R
C17 C 0.4868(3) 0.7766(3) 0.7107(2) 0.0334(7) Uani 1 1 d .
C18 C 0.4753(3) 0.4371(3) 0.7907(3) 0.0474(10) Uani 1 1 d .
H18A H 0.5249 0.3997 0.7486 0.071 Uiso 1 1 calc R
H18B H 0.3915 0.4509 0.7802 0.071 Uiso 1 1 calc R
H18C H 0.4812 0.3853 0.8468 0.071 Uiso 1 1 calc R
C19 C 0.4028(3) 0.8626(3) 0.6524(3) 0.0469(9) Uani 1 1 d .
H19A H 0.3963 0.9417 0.6622 0.070 Uiso 1 1 calc R
H19B H 0.3232 0.8355 0.6643 0.070 Uiso 1 1 calc R
H19C H 0.4358 0.8653 0.5938 0.070 Uiso 1 1 calc R
C20 C 0.6346(3) 0.9146(3) 0.6652(2) 0.0365(8) Uani 1 1 d .
C21 C 0.6301(3) 1.0232(3) 0.6893(2) 0.0358(8) Uani 1 1 d .
C22 C 0.6890(3) 1.1176(3) 0.6324(3) 0.0470(9) Uani 1 1 d .
H22 H 0.6850 1.1903 0.6475 0.056 Uiso 1 1 calc R
C23 C 0.7526(4) 1.1048(3) 0.5547(3) 0.0523(10) Uani 1 1 d .
H23 H 0.7928 1.1675 0.5184 0.063 Uiso 1 1 calc R
C24 C 0.7560(4) 0.9975(3) 0.5313(3) 0.0521(10) Uani 1 1 d .
H24 H 0.7989 0.9890 0.4788 0.062 Uiso 1 1 calc R
C25 C 0.6970(3) 0.9023(3) 0.5844(2) 0.0415(8) Uani 1 1 d .
C26 C 0.5590(3) 1.0417(3) 0.7730(2) 0.0387(8) Uani 1 1 d .
H26 H 0.5371 0.9630 0.8076 0.046 Uiso 1 1 calc R
C27 C 0.4396(3) 1.1250(3) 0.7588(3) 0.0527(10) Uani 1 1 d .
H27A H 0.4580 1.2016 0.7224 0.079 Uiso 1 1 calc R
H27B H 0.3969 1.1359 0.8129 0.079 Uiso 1 1 calc R
H27C H 0.3891 1.0896 0.7322 0.079 Uiso 1 1 calc R
C28 C 0.6334(4) 1.0906(3) 0.8247(3) 0.0494(10) Uani 1 1 d .
H28A H 0.7073 1.0373 0.8346 0.074 Uiso 1 1 calc R
H28B H 0.5857 1.0958 0.8787 0.074 Uiso 1 1 calc R
H28C H 0.6536 1.1692 0.7933 0.074 Uiso 1 1 calc R
C29 C 0.7030(4) 0.7863(3) 0.5552(2) 0.0480(9) Uani 1 1 d .
H29 H 0.6417 0.7381 0.5937 0.058 Uiso 1 1 calc R
C30 C 0.6726(4) 0.8089(4) 0.4645(3) 0.0602(11) Uani 1 1 d .
H30A H 0.5898 0.8464 0.4620 0.090 Uiso 1 1 calc R
H30B H 0.6813 0.7337 0.4485 0.090 Uiso 1 1 calc R
H30C H 0.7275 0.8609 0.4257 0.090 Uiso 1 1 calc R
C31 C 0.8276(4) 0.7126(4) 0.5633(3) 0.0674(13) Uani 1 1 d .
H31A H 0.8902 0.7590 0.5283 0.101 Uiso 1 1 calc R
H31B H 0.8293 0.6402 0.5448 0.101 Uiso 1 1 calc R
H31C H 0.8420 0.6920 0.6220 0.101 Uiso 1 1 calc R
C32 C 0.7739(4) 0.6131(3) 0.9823(3) 0.0545(11) Uani 1 1 d D
H32A H 0.8307 0.5780 0.9411 0.065 Uiso 1 1 calc R
H32B H 0.7427 0.5485 1.0283 0.065 Uiso 1 1 calc R
C33 C 0.8347(5) 0.6901(5) 1.0160(5) 0.098(2) Uani 1 1 d DU
H33A H 0.8477 0.6515 1.0746 0.118 Uiso 1 1 calc R
H33B H 0.9137 0.7038 0.9820 0.118 Uiso 1 1 calc R
C34 C 0.7579(4) 0.8031(4) 1.0125(4) 0.0786(16) Uani 1 1 d .
H34A H 0.7995 0.8687 0.9746 0.094 Uiso 1 1 calc R
H34B H 0.7382 0.8186 1.0691 0.094 Uiso 1 1 calc R
C35 C 0.6445(4) 0.7926(3) 0.9798(3) 0.0479(10) Uani 1 1 d .
H35A H 0.5773 0.7793 1.0262 0.057 Uiso 1 1 calc R
H35B H 0.6214 0.8653 0.9374 0.057 Uiso 1 1 calc R
C36 C 0.9779(3) 0.6373(3) 0.7735(3) 0.0572(11) Uani 1 1 d .
H36A H 0.9556 0.5643 0.7644 0.069 Uiso 1 1 calc R
H36B H 1.0107 0.6175 0.8275 0.069 Uiso 1 1 calc R
C37 C 1.0710(4) 0.6918(4) 0.7009(4) 0.0734(14) Uani 1 1 d .
H37A H 1.0692 0.6635 0.6503 0.088 Uiso 1 1 calc R
H37B H 1.1530 0.6717 0.7169 0.088 Uiso 1 1 calc R
C38 C 1.0320(4) 0.8289(4) 0.6844(3) 0.0703(13) Uani 1 1 d .
H38A H 1.0974 0.8704 0.6914 0.084 Uiso 1 1 calc R
H38B H 1.0102 0.8615 0.6271 0.084 Uiso 1 1 calc R
C39 C 0.9230(3) 0.8412(3) 0.7505(3) 0.0518(10) Uani 1 1 d .
H39A H 0.9473 0.8585 0.8000 0.062 Uiso 1 1 calc R
H39B H 0.8626 0.9059 0.7271 0.062 Uiso 1 1 calc R
C40 C 0.7302(9) 0.467(2) 0.4887(15) 0.083(8) Uani 0.25 1 d PDU
H40A H 0.7971 0.4540 0.4459 0.125 Uiso 0.25 1 d PR
H40B H 0.7413 0.5346 0.5095 0.125 Uiso 0.25 1 d PR
H40C H 0.7271 0.3969 0.5350 0.125 Uiso 0.25 1 d PR
C41 C 0.6172(8) 0.4732(14) 0.4443(9) 0.064(5) Uani 0.25 1 d PDU
H41A H 0.6076 0.4064 0.4226 0.077 Uiso 0.25 1 d PR
H41B H 0.6216 0.5427 0.3973 0.077 Uiso 0.25 1 d PR
C42 C 0.5000 0.5000 0.5000 0.150(8) Uani 0.50 2 d SPDU
H42A H 0.4949 0.4373 0.5516 0.225 Uiso 0.25 1 d PR
H42B H 0.5062 0.5745 0.5132 0.225 Uiso 0.25 1 d PR
C43 C 0.3785(8) 0.5306(13) 0.4692(10) 0.068(5) Uani 0.25 1 d PDU
H43A H 0.3840 0.6022 0.4239 0.102 Uiso 0.25 1 d PR
H43B H 0.3563 0.4681 0.4482 0.102 Uiso 0.25 1 d PR
C44 C 0.2703(10) 0.557(3) 0.5340(17) 0.108(11) Uani 0.25 1 d PDU
H44A H 0.2037 0.5840 0.5010 0.163 Uiso 0.25 1 d PR
H44B H 0.2595 0.4783 0.5704 0.163 Uiso 0.25 1 d PR
H44C H 0.2722 0.6118 0.5683 0.163 Uiso 0.25 1 d PR

loop_
_atom_site_aniso_label
_atom_site_aniso_U_11
_atom_site_aniso_U_22
_atom_site_aniso_U_33
_atom_site_aniso_U_23
_atom_site_aniso_U_13
_atom_site_aniso_U_12
Li1 0.037(3) 0.040(3) 0.046(4) -0.010(3) -0.003(3) -0.004(2)
Li2 0.034(3) 0.030(3) 0.039(3) -0.007(2) -0.009(3) -0.005(2)
O1 0.0310(12) 0.0344(12) 0.0365(13) -0.0103(10) -0.0008(10) 0.0030(9)
O2 0.0408(14) 0.0390(12) 0.0414(14) -0.0134(10) -0.0092(11) -0.0014(10)
O3 0.0332(13) 0.0420(13) 0.0591(17) -0.0140(12) -0.0053(12) -0.0044(10)
N1 0.0277(14) 0.0280(13) 0.0355(16) -0.0077(11) -0.0064(12) 0.0004(10)
N2 0.0312(15) 0.0300(13) 0.0347(16) -0.0075(11) -0.0051(12) -0.0009(11)
C1 0.0257(16) 0.0331(16) 0.038(2) -0.0119(14) -0.0049(15) -0.0018(13)
C2 0.0304(17) 0.0257(15) 0.0374(19) -0.0091(13) -0.0072(15) -0.0023(13)
C3 0.0367(18) 0.0307(16) 0.0344(19) -0.0093(14) -0.0050(15) -0.0036(14)
C4 0.0306(17) 0.0356(17) 0.0357(19) -0.0132(14) -0.0043(15) -0.0022(13)
C5 0.0276(17) 0.0332(17) 0.041(2) -0.0125(14) -0.0071(15) 0.0022(13)
C6 0.0281(17) 0.0331(16) 0.0358(19) -0.0117(14) -0.0035(15) -0.0024(13)
C7 0.0370(19) 0.0431(19) 0.037(2) -0.0152(15) -0.0026(16) 0.0039(15)
C8 0.069(3) 0.062(3) 0.047(3) -0.012(2) 0.008(2) 0.011(2)
C9 0.046(2) 0.047(2) 0.055(3) -0.0228(18) -0.0015(19) 0.0055(17)
C10 0.038(2) 0.068(3) 0.063(3) -0.029(2) 0.0054(19) -0.0045(18)
C11 0.0318(18) 0.0333(17) 0.037(2) -0.0046(14) -0.0055(15) -0.0016(14)
C12 0.0370(19) 0.0464(19) 0.036(2) -0.0100(15) -0.0058(16) 0.0031(15)
C13 0.040(2) 0.0413(19) 0.042(2) -0.0034(16) -0.0022(17) -0.0009(16)
C14 0.0332(19) 0.0418(19) 0.047(2) -0.0052(16) -0.0061(17) 0.0067(15)
C15 0.0329(18) 0.0308(17) 0.038(2) -0.0101(14) -0.0050(15) -0.0013(13)
C16 0.0276(17) 0.0339(17) 0.044(2) -0.0091(14) -0.0097(15) -0.0015(13)
C17 0.0337(18) 0.0338(17) 0.0329(19) -0.0100(14) -0.0067(15) 0.0014(14)
C18 0.046(2) 0.0347(18) 0.066(3) -0.0091(17) -0.021(2) -0.0073(16)
C19 0.044(2) 0.043(2) 0.054(2) -0.0060(17) -0.0211(19) -0.0017(16)
C20 0.0365(19) 0.0296(16) 0.041(2) -0.0017(14) -0.0121(16) 0.0003(14)
C21 0.0365(18) 0.0307(17) 0.038(2) -0.0032(14) -0.0098(16) 0.0000(14)
C22 0.050(2) 0.0361(19) 0.054(3) -0.0063(16) -0.009(2) -0.0076(16)
C23 0.060(3) 0.046(2) 0.046(2) -0.0019(17) 0.000(2) -0.0161(18)
C24 0.060(3) 0.050(2) 0.039(2) -0.0056(17) 0.0061(19) -0.0110(19)
C25 0.048(2) 0.0371(18) 0.036(2) -0.0059(15) -0.0043(17) -0.0029(15)
C26 0.0381(19) 0.0345(17) 0.042(2) -0.0077(15) -0.0039(16) -0.0042(14)
C27 0.049(2) 0.047(2) 0.063(3) -0.0192(19) -0.009(2) 0.0039(17)
C28 0.059(2) 0.045(2) 0.046(2) -0.0150(17) -0.0070(19) -0.0075(18)
C29 0.061(2) 0.043(2) 0.036(2) -0.0071(16) -0.0010(18) -0.0044(18)
C30 0.081(3) 0.053(2) 0.047(3) -0.0128(19) -0.014(2) -0.002(2)
C31 0.084(3) 0.061(3) 0.056(3) -0.021(2) -0.016(2) 0.015(2)
C32 0.057(2) 0.050(2) 0.060(3) -0.0141(19) -0.027(2) 0.0030(18)
C33 0.076(3) 0.082(3) 0.169(6) -0.064(4) -0.071(4) 0.011(3)
C34 0.062(3) 0.088(3) 0.115(4) -0.071(3) -0.034(3) 0.009(2)
C35 0.057(2) 0.0387(19) 0.055(3) -0.0232(17) -0.014(2) -0.0005(17)
C36 0.038(2) 0.046(2) 0.093(3) -0.026(2) -0.016(2) 0.0022(17)
C37 0.040(2) 0.096(4) 0.096(4) -0.053(3) -0.002(2) -0.002(2)
C38 0.054(3) 0.081(3) 0.074(3) -0.014(3) 0.006(2) -0.026(2)
C39 0.041(2) 0.042(2) 0.071(3) -0.0105(18) -0.008(2) -0.0065(16)
C40 0.145(18) 0.037(11) 0.074(13) -0.020(10) -0.029(12) -0.002(11)
C41 0.114(13) 0.034(7) 0.050(9) -0.017(6) -0.014(9) -0.008(8)
C42 0.076(10) 0.110(11) 0.257(19) -0.007(12) -0.001(12) -0.080(9)
C43 0.096(9) 0.019(6) 0.089(9) 0.008(6) -0.047(8) -0.005(6)
C44 0.147(19) 0.064(15) 0.14(2) -0.012(13) -0.057(14) -0.068(13)

loop_
_atom_type_symbol
_atom_type_description
_atom_type_scat_dispersion_real
_atom_type_scat_dispersion_imag
_atom_type_scat_source
C C 0.0033 0.0016 'International Tables Vol C Tables 4.2.6.8 and 6.1.1.4'
H H 0.0000 0.0000 'International Tables Vol C Tables 4.2.6.8 and 6.1.1.4'
N N 0.0061 0.0033 'International Tables Vol C Tables 4.2.6.8 and 6.1.1.4'
O O 0.0106 0.0060 'International Tables Vol C Tables 4.2.6.8 and 6.1.1.4'
Li Li -0.0003 0.0001 'International Tables Vol C Tables 4.2.6.8 and 6.1.1.4'

loop_
_geom_angle_atom_site_label_1
_geom_angle_atom_site_label_2
_geom_angle_atom_site_label_3
_geom_angle
_geom_angle_site_symmetry_1
_geom_angle_site_symmetry_3
O1 Li1 O1 98.7(3) 2_667 .
O1 Li1 O2 119.8(3) 2_667 .
O1 Li1 O2 109.6(3) . .
O1 Li1 N1 145.2(3) 2_667 .
O1 Li1 N1 84.3(2) . .
O2 Li1 N1 90.9(2) . .
O3 Li2 N2 116.5(3) . .
O3 Li2 N1 127.6(3) . .
N2 Li2 N1 96.3(2) . .
O3 Li2 O2 99.8(2) . .
N2 Li2 O2 124.1(3) . .
N1 Li2 O2 92.7(2) . .
C1 O1 Li1 160.3(3) . 2_667
C1 O1 Li1 111.9(3) . .
Li1 O1 Li1 81.3(3) 2_667 .
C32 O2 C35 106.8(3) . .
C32 O2 Li1 108.0(2) . .
C35 O2 Li1 121.1(3) . .
C32 O2 Li2 112.2(3) . .
C35 O2 Li2 123.8(2) . .
Li1 O2 Li2 82.9(2) . .
C36 O3 C39 105.3(3) . .
C36 O3 Li2 129.2(3) . .
C39 O3 Li2 125.4(2) . .
C15 N1 C2 118.4(2) . .
C15 N1 Li2 122.6(2) . .
C2 N1 Li2 116.5(2) . .
C15 N1 Li1 98.5(3) . .
C2 N1 Li1 101.2(2) . .
Li2 N1 Li1 86.1(2) . .
C17 N2 C20 118.4(3) . .
C17 N2 Li2 122.2(3) . .
C20 N2 Li2 117.8(3) . .
O1 C1 C2 118.5(3) . .
O1 C1 C6 123.6(3) . .
C2 C1 C6 117.9(3) . .
C3 C2 C1 121.4(3) . .
C3 C2 N1 118.8(3) . .
C1 C2 N1 119.5(3) . .
C2 C3 C4 122.4(3) . .
C2 C3 H3 118.8 . .
C4 C3 H3 118.8 . .
C3 C4 C5 115.9(3) . .
C3 C4 C7 123.9(3) . .
C5 C4 C7 120.2(3) . .
C4 C5 C6 124.6(3) . .
C4 C5 H5 117.7 . .
C6 C5 H5 117.7 . .
C5 C6 C1 117.8(3) . .
C5 C6 C11 120.9(3) . .
C1 C6 C11 121.2(3) . .
C4 C7 C8 112.0(3) . .
C4 C7 C10 109.8(3) . .
C8 C7 C10 107.7(3) . .
C4 C7 C9 110.4(3) . .
C8 C7 C9 108.0(3) . .
C10 C7 C9 109.0(3) . .
C7 C8 H8A 109.5 . .
C7 C8 H8B 109.5 . .
H8A C8 H8B 109.5 . .
C7 C8 H8C 109.5 . .
H8A C8 H8C 109.5 . .
H8B C8 H8C 109.5 . .
C7 C9 H9A 109.5 . .
C7 C9 H9B 109.5 . .
H9A C9 H9B 109.5 . .
C7 C9 H9C 109.5 . .
H9A C9 H9C 109.5 . .
H9B C9 H9C 109.5 . .
C7 C10 H10A 109.5 . .
C7 C10 H10B 109.5 . .
H10A C10 H10B 109.5 . .
C7 C10 H10C 109.5 . .
H10A C10 H10C 109.5 . .
H10B C10 H10C 109.5 . .
C13 C11 C12 109.5(3) . .
C13 C11 C6 110.9(3) . .
C12 C11 C6 109.7(3) . .
C13 C11 C14 107.0(3) . .
C12 C11 C14 107.3(3) . .
C6 C11 C14 112.3(3) . .
C11 C12 H12A 109.5 . .
C11 C12 H12B 109.5 . .
H12A C12 H12B 109.5 . .
C11 C12 H12C 109.5 . .
H12A C12 H12C 109.5 . .
H12B C12 H12C 109.5 . .
C11 C13 H13A 109.5 . .
C11 C13 H13B 109.5 . .
H13A C13 H13B 109.5 . .
C11 C13 H13C 109.5 . .
H13A C13 H13C 109.5 . .
H13B C13 H13C 109.5 . .
C11 C14 H14A 109.5 . .
C11 C14 H14B 109.5 . .
H14A C14 H14B 109.5 . .
C11 C14 H14C 109.5 . .
H14A C14 H14C 109.5 . .
H14B C14 H14C 109.5 . .
N1 C15 C16 122.9(3) . .
N1 C15 C18 119.4(3) . .
C16 C15 C18 117.6(3) . .
C15 C16 C17 129.0(3) . .
C15 C16 H16 115.5 . .
C17 C16 H16 115.5 . .
N2 C17 C16 123.9(3) . .
N2 C17 C19 120.4(3) . .
C16 C17 C19 115.7(3) . .
C15 C18 H18A 109.5 . .
C15 C18 H18B 109.5 . .
H18A C18 H18B 109.5 . .
C15 C18 H18C 109.5 . .
H18A C18 H18C 109.5 . .
H18B C18 H18C 109.5 . .
C17 C19 H19A 109.5 . .
C17 C19 H19B 109.5 . .
H19A C19 H19B 109.5 . .
C17 C19 H19C 109.5 . .
H19A C19 H19C 109.5 . .
H19B C19 H19C 109.5 . .
C21 C20 C25 119.8(3) . .
C21 C20 N2 121.6(3) . .
C25 C20 N2 118.2(3) . .
C22 C21 C20 119.0(3) . .
C22 C21 C26 119.7(3) . .
C20 C21 C26 121.2(3) . .
C23 C22 C21 121.3(3) . .
C23 C22 H22 119.3 . .
C21 C22 H22 119.3 . .
C22 C23 C24 119.3(3) . .
C22 C23 H23 120.3 . .
C24 C23 H23 120.3 . .
C23 C24 C25 121.6(4) . .
C23 C24 H24 119.2 . .
C25 C24 H24 119.2 . .
C24 C25 C20 118.9(3) . .
C24 C25 C29 119.4(3) . .
C20 C25 C29 121.6(3) . .
C21 C26 C27 111.3(3) . .
C21 C26 C28 113.0(3) . .
C27 C26 C28 109.6(3) . .
C21 C26 H26 107.6 . .
C27 C26 H26 107.6 . .
C28 C26 H26 107.6 . .
C26 C27 H27A 109.5 . .
C26 C27 H27B 109.5 . .
H27A C27 H27B 109.5 . .
C26 C27 H27C 109.5 . .
H27A C27 H27C 109.5 . .
H27B C27 H27C 109.5 . .
C26 C28 H28A 109.5 . .
C26 C28 H28B 109.5 . .
H28A C28 H28B 109.5 . .
C26 C28 H28C 109.5 . .
H28A C28 H28C 109.5 . .
H28B C28 H28C 109.5 . .
C31 C29 C30 110.3(3) . .
C31 C29 C25 110.9(3) . .
C30 C29 C25 112.9(3) . .
C31 C29 H29 107.5 . .
C30 C29 H29 107.5 . .
C25 C29 H29 107.5 . .
C29 C30 H30A 109.5 . .
C29 C30 H30B 109.5 . .
H30A C30 H30B 109.5 . .
C29 C30 H30C 109.5 . .
H30A C30 H30C 109.5 . .
H30B C30 H30C 109.5 . .
C29 C31 H31A 109.5 . .
C29 C31 H31B 109.5 . .
H31A C31 H31B 109.5 . .
C29 C31 H31C 109.5 . .
H31A C31 H31C 109.5 . .
H31B C31 H31C 109.5 . .
O2 C32 C33 106.5(3) . .
O2 C32 H32A 110.4 . .
C33 C32 H32A 110.4 . .
O2 C32 H32B 110.4 . .
C33 C32 H32B 110.4 . .
H32A C32 H32B 108.6 . .
C34 C33 C32 108.4(4) . .
C34 C33 H33A 110.0 . .
C32 C33 H33A 110.0 . .
C34 C33 H33B 110.0 . .
C32 C33 H33B 110.0 . .
H33A C33 H33B 108.4 . .
C33 C34 C35 106.8(3) . .
C33 C34 H34A 110.4 . .
C35 C34 H34A 110.4 . .
C33 C34 H34B 110.4 . .
C35 C34 H34B 110.4 . .
H34A C34 H34B 108.6 . .
O2 C35 C34 105.7(3) . .
O2 C35 H35A 110.6 . .
C34 C35 H35A 110.6 . .
O2 C35 H35B 110.6 . .
C34 C35 H35B 110.6 . .
H35A C35 H35B 108.7 . .
O3 C36 C37 106.1(3) . .
O3 C36 H36A 110.5 . .
C37 C36 H36A 110.5 . .
O3 C36 H36B 110.5 . .
C37 C36 H36B 110.5 . .
H36A C36 H36B 108.7 . .
C36 C37 C38 104.5(3) . .
C36 C37 H37A 110.9 . .
C38 C37 H37A 110.9 . .
C36 C37 H37B 110.9 . .
C38 C37 H37B 110.9 . .
H37A C37 H37B 108.9 . .
C39 C38 C37 104.3(4) . .
C39 C38 H38A 110.9 . .
C37 C38 H38A 110.9 . .
C39 C38 H38B 110.9 . .
C37 C38 H38B 110.9 . .
H38A C38 H38B 108.9 . .
O3 C39 C38 105.9(3) . .
O3 C39 H39A 110.6 . .
C38 C39 H39A 110.6 . .
O3 C39 H39B 110.6 . .
C38 C39 H39B 110.6 . .
H39A C39 H39B 108.7 . .
C41 C40 H40A 103.0 . .
C41 C40 H40B 119.6 . .
H40A C40 H40B 109.6 . .
C41 C40 H40C 105.3 . .
H40A C40 H40C 109.3 . .
H40B C40 H40C 109.6 . .
C42 C41 C40 111.8(9) . .
C42 C41 H41A 107.1 . .
C40 C41 H41A 119.2 . .
C42 C41 H41B 104.8 . .
C40 C41 H41B 105.1 . .
H41A C41 H41B 107.9 . .
C43 C42 C41 123.6(7) . .
C43 C42 H42A 109.3 . .
C41 C42 H42A 108.7 . .
C43 C42 H42B 99.0 . .
C41 C42 H42B 105.7 . .
H42A C42 H42B 109.6 . .
C42 C43 C44 116.4(10) . .
C42 C43 H43A 106.3 . .
C44 C43 H43A 107.0 . .
C42 C43 H43B 112.9 . .
C44 C43 H43B 104.5 . .
H43A C43 H43B 109.6 . .
C43 C44 H44A 103.9 . .
C43 C44 H44B 102.6 . .
H44A C44 H44B 109.5 . .
C43 C44 H44C 121.3 . .
H44A C44 H44C 109.4 . .
H44B C44 H44C 109.6 . .

loop_
_geom_bond_atom_site_label_1
_geom_bond_atom_site_label_2
_geom_bond_distance
_geom_bond_site_symmetry_2
Li1 O1 1.838(6) 2_667
Li1 O1 1.927(6) .
Li1 O2 2.081(6) .
Li1 N1 2.174(7) .
Li1 C15 2.711(7) .
Li1 C1 2.722(6) .
Li2 O3 1.970(6) .
Li2 N2 1.970(6) .
Li2 N1 1.980(6) .
Li2 O2 2.206(6) .
O1 C1 1.333(4) .
O1 Li1 1.838(6) 2_667
O2 C32 1.453(4) .
O2 C35 1.454(4) .
O3 C36 1.433(4) .
O3 C39 1.450(4) .
N1 C15 1.332(4) .
N1 C2 1.439(4) .
N2 C17 1.324(4) .
N2 C20 1.430(4) .
C1 C2 1.408(5) .
C1 C6 1.427(4) .
C2 C3 1.385(5) .
C3 C4 1.388(4) .
C3 H3 0.9300 .
C4 C5 1.397(5) .
C4 C7 1.521(5) .
C5 C6 1.400(5) .
C5 H5 0.9300 .
C6 C11 1.530(5) .
C7 C8 1.528(5) .
C7 C10 1.535(5) .
C7 C9 1.537(5) .
C8 H8A 0.9600 .
C8 H8B 0.9600 .
C8 H8C 0.9600 .
C9 H9A 0.9600 .
C9 H9B 0.9600 .
C9 H9C 0.9600 .
C10 H10A 0.9600 .
C10 H10B 0.9600 .
C10 H10C 0.9600 .
C11 C13 1.523(5) .
C11 C12 1.525(5) .
C11 C14 1.535(4) .
C12 H12A 0.9600 .
C12 H12B 0.9600 .
C12 H12C 0.9600 .
C13 H13A 0.9600 .
C13 H13B 0.9600 .
C13 H13C 0.9600 .
C14 H14A 0.9600 .
C14 H14B 0.9600 .
C14 H14C 0.9600 .
C15 C16 1.398(4) .
C15 C18 1.505(4) .
C16 C17 1.405(4) .
C16 H16 0.9300 .
C17 C19 1.513(4) .
C18 H18A 0.9600 .
C18 H18B 0.9600 .
C18 H18C 0.9600 .
C19 H19A 0.9600 .
C19 H19B 0.9600 .
C19 H19C 0.9600 .
C20 C21 1.404(4) .
C20 C25 1.415(5) .
C21 C22 1.404(5) .
C21 C26 1.510(5) .
C22 C23 1.377(5) .
C22 H22 0.9300 .
C23 C24 1.386(5) .
C23 H23 0.9300 .
C24 C25 1.389(5) .
C24 H24 0.9300 .
C25 C29 1.529(5) .
C26 C27 1.531(5) .
C26 C28 1.535(5) .
C26 H26 0.9800 .
C27 H27A 0.9600 .
C27 H27B 0.9600 .
C27 H27C 0.9600 .
C28 H28A 0.9600 .
C28 H28B 0.9600 .
C28 H28C 0.9600 .
C29 C31 1.521(5) .
C29 C30 1.522(5) .
C29 H29 0.9800 .
C30 H30A 0.9600 .
C30 H30B 0.9600 .
C30 H30C 0.9600 .
C31 H31A 0.9600 .
C31 H31B 0.9600 .
C31 H31C 0.9600 .
C32 C33 1.458(5) .
C32 H32A 0.9700 .
C32 H32B 0.9700 .
C33 C34 1.441(6) .
C33 H33A 0.9700 .
C33 H33B 0.9700 .
C34 C35 1.488(5) .
C34 H34A 0.9700 .
C34 H34B 0.9700 .
C35 H35A 0.9700 .
C35 H35B 0.9700 .
C36 C37 1.509(7) .
C36 H36A 0.9700 .
C36 H36B 0.9700 .
C37 C38 1.544(6) .
C37 H37A 0.9700 .
C37 H37B 0.9700 .
C38 C39 1.499(6) .
C38 H38A 0.9700 .
C38 H38B 0.9700 .
C39 H39A 0.9700 .
C39 H39B 0.9700 .
C40 C41 1.541(10) .
C40 H40A 0.9558 .
C40 H40B 0.9579 .
C40 H40C 0.9567 .
C41 C42 1.501(8) .
C41 H41A 0.9578 .
C41 H41B 0.9569 .
C42 C43 1.484(8) .
C42 H42A 0.9564 .
C42 H42B 0.9581 .
C43 C44 1.514(10) .
C43 H43A 0.9569 .
C43 H43B 0.9574 .
C44 H44A 0.9563 .
C44 H44B 0.9572 .
C44 H44C 0.9574 .
